data_7247609
loop_
_publ_author_name
'Chen, Yi-Sheng'
'Chiu, Siang-Yu'
'Li, Chia-Ying'
'Chen, Tsun-Ren'
'Chen, Jhy-Der'

_publ_section_title
;
 Ligand effect of cyclometallated iridium(iii) complexes on N-alkylation
 of amines in hydrogen borrowing reactions
;
_journal_issue 45
_journal_name_full 'RSC Advances'
_journal_page_first 31948
_journal_page_last 31961
_journal_paper_doi 10.1039/D3RA07184G
_journal_volume 13
_journal_year 2023
_chemical_formula_moiety 'C40 H31 Cl Ir N2 P, 2(C H2 Cl2)'
_chemical_formula_sum 'C42 H35 Cl5 Ir N2 P'
_chemical_formula_weight 968.14
_space_group_IT_number 2
_space_group_name_Hall '-P 1'
_space_group_name_H-M_alt 'P -1'
_symmetry_cell_setting triclinic
_symmetry_Int_Tables_number 2
_symmetry_space_group_name_H-M 'P -1'
_atom_sites_solution_hydrogens geom
_atom_sites_solution_primary direct
_atom_sites_solution_secondary difmap
_audit_creation_method SHELXL-97
_audit_update_record
;
2023-09-30 deposited with the CCDC.	2023-10-24 downloaded from the CCDC.
;
_cell_angle_alpha 83.693(3)
_cell_angle_beta 70.637(3)
_cell_angle_gamma 82.745(4)
_cell_formula_units_Z 2
_cell_length_a 11.0738(5)
_cell_length_b 13.2326(6)
_cell_length_c 13.7902(5)
_cell_measurement_reflns_used 12401
_cell_measurement_temperature 110(2)
_cell_measurement_theta_max 29.1460
_cell_measurement_theta_min 2.8721
_cell_volume 1886.19(14)
_computing_cell_refinement
; 
CrysAlis RED, Oxford Diffraction Ltd., 
Version 1.171.32.29 (release 10-06-2008 CrysAlis171 .NET) 
(compiled Jun 10 2008,16:49:55) 
;
_computing_data_collection
; 
CrysAlis CCD, Oxford Diffraction Ltd., 
Version 1.171.32.29 (release 10-06-2008 CrysAlis171 .NET) 
(compiled Jun 10 2008,16:49:55) 
;
_computing_data_reduction
; 
CrysAlis RED, Oxford Diffraction Ltd., 
Version 1.171.32.29 (release 10-06-2008 CrysAlis171 .NET) 
(compiled Jun 10 2008,16:49:55) 
;
_computing_molecular_graphics 'Bruker SHELXTL'
_computing_publication_material 'Bruker SHELXTL'
_computing_structure_refinement 'SHELXL-97 (Sheldrick, 2008)'
_computing_structure_solution 'SHELXS-97 (Sheldrick, 2008)'
_diffrn_ambient_temperature 110(2)
_diffrn_measured_fraction_theta_full 0.999
_diffrn_measured_fraction_theta_max 0.851
_diffrn_measurement_device_type 'CCD detector'
_diffrn_measurement_method '\w scans'
_diffrn_radiation_monochromator graphite
_diffrn_radiation_probe x-ray
_diffrn_radiation_type MoK\a
_diffrn_radiation_wavelength 0.71073
_diffrn_reflns_av_R_equivalents 0.0221
_diffrn_reflns_av_sigmaI/netI 0.0363
_diffrn_reflns_limit_h_max 14
_diffrn_reflns_limit_h_min -14
_diffrn_reflns_limit_k_max 17
_diffrn_reflns_limit_k_min -18
_diffrn_reflns_limit_l_max 18
_diffrn_reflns_limit_l_min -18
_diffrn_reflns_number 16612
_diffrn_reflns_theta_full 26.00
_diffrn_reflns_theta_max 29.21
_diffrn_reflns_theta_min 2.88
_diffrn_source 'fine-focus sealed tube'
_exptl_absorpt_coefficient_mu 3.970
_exptl_absorpt_correction_T_max 1.00000
_exptl_absorpt_correction_T_min 0.70026
_exptl_absorpt_correction_type multi-scan
_exptl_absorpt_process_details
; 
CrysAlisPro, Oxford Diffraction Ltd., 
Version 1.171.33.66 (release 28-04-2010 CrysAlis171 .NET) 
(compiled Apr 28 2010,14:27:37) 
Empirical absorption correction using spherical harmonics, 
 implemented in SCALE3 ABSPACK scaling algorithm. 
;
_exptl_crystal_colour yellow
_exptl_crystal_density_diffrn 1.705
_exptl_crystal_density_method 'not measured'
_exptl_crystal_description parallelepiped
_exptl_crystal_F_000 956
_exptl_crystal_size_max 0.66
_exptl_crystal_size_mid 0.56
_exptl_crystal_size_min 0.54
_refine_diff_density_max 0.900
_refine_diff_density_min -1.201
_refine_diff_density_rms 0.102
_refine_ls_extinction_method none
_refine_ls_goodness_of_fit_ref 0.986
_refine_ls_hydrogen_treatment constr
_refine_ls_matrix_type full
_refine_ls_number_parameters 460
_refine_ls_number_reflns 8694
_refine_ls_number_restraints 0
_refine_ls_restrained_S_all 0.986
_refine_ls_R_factor_all 0.0257
_refine_ls_R_factor_gt 0.0217
_refine_ls_shift/su_max 0.004
_refine_ls_shift/su_mean 0.000
_refine_ls_structure_factor_coef Fsqd
_refine_ls_weighting_details 'calc w=1/[\s^2^(Fo^2^)+(0.0266P)^2^+0.0000P] where P=(Fo^2^+2Fc^2^)/3'
_refine_ls_weighting_scheme calc
_refine_ls_wR_factor_gt 0.0474
_refine_ls_wR_factor_ref 0.0479
_reflns_number_gt 7782
_reflns_number_total 8694
_reflns_threshold_expression >2sigma(I)
_cod_data_source_file d3ra07184g2.cif
_cod_data_source_block pppph
_cod_database_code 7247609

loop_
_symmetry_equiv_pos_as_xyz
'x, y, z'
'-x, -y, -z'

loop_
_atom_site_label
_atom_site_type_symbol
_atom_site_fract_x
_atom_site_fract_y
_atom_site_fract_z
_atom_site_U_iso_or_equiv
_atom_site_adp_type
_atom_site_occupancy
_atom_site_symmetry_multiplicity
_atom_site_calc_flag
_atom_site_refinement_flags
_atom_site_disorder_assembly
_atom_site_disorder_group
Ir Ir 0.765011(9) 0.763446(7) 0.625814(7) 0.00803(3) Uani 1 1 d . . .
P P 0.68829(6) 0.72593(5) 0.80962(5) 0.01039(13) Uani 1 1 d . . .
Cl1 Cl 0.99086(5) 0.72839(5) 0.62730(4) 0.01232(12) Uani 1 1 d . . .
N1 N 0.77174(18) 0.91873(15) 0.62356(15) 0.0101(4) Uani 1 1 d . . .
N2 N 0.75148(18) 0.61468(15) 0.60450(15) 0.0098(4) Uani 1 1 d . . .
C1 C 0.7221(2) 0.9773(2) 0.70419(19) 0.0142(5) Uani 1 1 d . . .
H1A H 0.6748 0.9464 0.7689 0.017 Uiso 1 1 calc R . .
C2 C 0.7366(2) 1.0795(2) 0.6972(2) 0.0159(5) Uani 1 1 d . . .
H2A H 0.6999 1.1181 0.7559 0.019 Uiso 1 1 calc R . .
C3 C 0.8057(2) 1.1259(2) 0.6032(2) 0.0169(5) Uani 1 1 d . . .
H3A H 0.8213 1.1956 0.5971 0.020 Uiso 1 1 calc R . .
C4 C 0.8507(2) 1.0683(2) 0.5194(2) 0.0150(5) Uani 1 1 d . . .
H4A H 0.8960 1.0990 0.4539 0.018 Uiso 1 1 calc R . .
C5 C 0.8307(2) 0.96554(19) 0.52907(18) 0.0112(5) Uani 1 1 d . . .
C6 C 0.8667(2) 0.89956(19) 0.44357(18) 0.0116(5) Uani 1 1 d . . .
C7 C 0.9211(2) 0.9357(2) 0.3408(2) 0.0178(6) Uani 1 1 d . . .
H7A H 0.9374 1.0054 0.3241 0.021 Uiso 1 1 calc R . .
C8 C 0.9509(3) 0.8693(2) 0.2639(2) 0.0207(6) Uani 1 1 d . . .
H8A H 0.9884 0.8930 0.1940 0.025 Uiso 1 1 calc R . .
C9 C 0.9259(2) 0.7678(2) 0.2891(2) 0.0192(6) Uani 1 1 d . . .
H9A H 0.9467 0.7223 0.2360 0.023 Uiso 1 1 calc R . .
C10 C 0.8709(2) 0.7322(2) 0.39076(19) 0.0155(5) Uani 1 1 d . . .
H10A H 0.8538 0.6626 0.4065 0.019 Uiso 1 1 calc R . .
C11 C 0.8403(2) 0.79745(19) 0.47064(18) 0.0106(5) Uani 1 1 d . . .
C12 C 0.8456(2) 0.53811(19) 0.59596(19) 0.0143(5) Uani 1 1 d . . .
H12A H 0.9247 0.5517 0.6025 0.017 Uiso 1 1 calc R . .
C13 C 0.8314(2) 0.4409(2) 0.57812(19) 0.0164(5) Uani 1 1 d . . .
H13A H 0.9002 0.3886 0.5712 0.020 Uiso 1 1 calc R . .
C14 C 0.7156(3) 0.4199(2) 0.5703(2) 0.0191(6) Uani 1 1 d . . .
H14A H 0.7036 0.3530 0.5587 0.023 Uiso 1 1 calc R . .
C15 C 0.6181(2) 0.4980(2) 0.5798(2) 0.0171(6) Uani 1 1 d . . .
H15A H 0.5379 0.4849 0.5752 0.021 Uiso 1 1 calc R . .
C16 C 0.6371(2) 0.59578(19) 0.59603(18) 0.0116(5) Uani 1 1 d . . .
C17 C 0.5445(2) 0.68602(19) 0.60228(18) 0.0124(5) Uani 1 1 d . . .
C18 C 0.4203(2) 0.6827(2) 0.5994(2) 0.0168(5) Uani 1 1 d . . .
H18A H 0.3911 0.6193 0.5955 0.020 Uiso 1 1 calc R . .
C19 C 0.3400(2) 0.7719(2) 0.6022(2) 0.0196(6) Uani 1 1 d . . .
H19A H 0.2548 0.7699 0.6015 0.024 Uiso 1 1 calc R . .
C20 C 0.3845(2) 0.8647(2) 0.6061(2) 0.0176(6) Uani 1 1 d . . .
H20A H 0.3302 0.9263 0.6059 0.021 Uiso 1 1 calc R . .
C21 C 0.5077(2) 0.8680(2) 0.61019(19) 0.0136(5) Uani 1 1 d . . .
H21A H 0.5369 0.9321 0.6120 0.016 Uiso 1 1 calc R . .
C22 C 0.5891(2) 0.77863(19) 0.61178(17) 0.0102(5) Uani 1 1 d . . .
C23 C 0.7911(2) 0.7520(2) 0.88214(19) 0.0137(5) Uani 1 1 d . . .
C24 C 0.8763(2) 0.8272(2) 0.84584(19) 0.0152(5) Uani 1 1 d . . .
H24A H 0.8844 0.8630 0.7808 0.018 Uiso 1 1 calc R . .
C25 C 0.9488(2) 0.8500(2) 0.9033(2) 0.0188(6) Uani 1 1 d . . .
H25A H 1.0056 0.9020 0.8780 0.023 Uiso 1 1 calc R . .
C26 C 0.9390(3) 0.7974(2) 0.9979(2) 0.0241(6) Uani 1 1 d . . .
H26A H 0.9900 0.8125 1.0369 0.029 Uiso 1 1 calc R . .
C27 C 0.8552(3) 0.7230(2) 1.0351(2) 0.0239(6) Uani 1 1 d . . .
H27A H 0.8477 0.6876 1.1003 0.029 Uiso 1 1 calc R . .
C28 C 0.7818(3) 0.6998(2) 0.97826(19) 0.0191(6) Uani 1 1 d . . .
H28A H 0.7246 0.6481 1.0044 0.023 Uiso 1 1 calc R . .
C29 C 0.6707(2) 0.58950(19) 0.84158(18) 0.0130(5) Uani 1 1 d . . .
C30 C 0.7795(3) 0.5227(2) 0.8379(2) 0.0252(6) Uani 1 1 d . . .
H30A H 0.8598 0.5494 0.8237 0.030 Uiso 1 1 calc R . .
C31 C 0.7732(3) 0.4185(2) 0.8545(2) 0.0325(8) Uani 1 1 d . . .
H31A H 0.8484 0.3745 0.8532 0.039 Uiso 1 1 calc R . .
C32 C 0.6577(3) 0.3779(2) 0.8731(2) 0.0315(8) Uani 1 1 d . . .
H32A H 0.6529 0.3062 0.8848 0.038 Uiso 1 1 calc R . .
C33 C 0.5508(3) 0.4426(2) 0.8743(2) 0.0340(8) Uani 1 1 d . . .
H33A H 0.4717 0.4152 0.8851 0.041 Uiso 1 1 calc R . .
C34 C 0.5559(3) 0.5477(2) 0.8601(2) 0.0235(6) Uani 1 1 d . . .
H34A H 0.4799 0.5913 0.8631 0.028 Uiso 1 1 calc R . .
C35 C 0.5323(2) 0.78984(19) 0.88289(18) 0.0133(5) Uani 1 1 d . . .
C36 C 0.5192(3) 0.8484(2) 0.9643(2) 0.0193(6) Uani 1 1 d . . .
H36A H 0.5916 0.8527 0.9854 0.023 Uiso 1 1 calc R . .
C37 C 0.4020(3) 0.9006(2) 1.0151(2) 0.0240(7) Uani 1 1 d . . .
H37A H 0.3952 0.9412 1.0697 0.029 Uiso 1 1 calc R . .
C38 C 0.2955(3) 0.8935(2) 0.9865(2) 0.0261(7) Uani 1 1 d . . .
H38A H 0.2151 0.9286 1.0217 0.031 Uiso 1 1 calc R . .
C39 C 0.3063(3) 0.8351(2) 0.9066(2) 0.0247(7) Uani 1 1 d . . .
H39A H 0.2326 0.8294 0.8876 0.030 Uiso 1 1 calc R . .
C40 C 0.4236(2) 0.7845(2) 0.8538(2) 0.0176(6) Uani 1 1 d . . .
H40A H 0.4303 0.7462 0.7976 0.021 Uiso 1 1 calc R . .
Cl2 Cl 0.37940(7) 1.07818(6) 0.78596(6) 0.03214(18) Uani 1 1 d . . .
Cl3 Cl 0.43632(11) 1.28510(7) 0.70600(8) 0.0617(3) Uani 1 1 d . . .
C41 C 0.4157(3) 1.1654(2) 0.6765(2) 0.0302(7) Uani 1 1 d . . .
H41A H 0.4954 1.1386 0.6242 0.036 Uiso 1 1 calc R . .
H41B H 0.3452 1.1721 0.6464 0.036 Uiso 1 1 calc R . .
Cl4 Cl 0.84225(9) 0.50526(6) 1.26665(6) 0.0390(2) Uani 1 1 d . . .
Cl5 Cl 0.80837(9) 0.42519(7) 1.08978(8) 0.0486(2) Uani 1 1 d . . .
C42 C 0.8725(3) 0.4002(3) 1.1902(3) 0.0377(8) Uani 1 1 d . . .
H42A H 0.9665 0.3828 1.1613 0.045 Uiso 1 1 calc R . .
H42B H 0.8350 0.3402 1.2342 0.045 Uiso 1 1 calc R . .

loop_
_atom_site_aniso_label
_atom_site_aniso_U_11
_atom_site_aniso_U_22
_atom_site_aniso_U_33
_atom_site_aniso_U_23
_atom_site_aniso_U_13
_atom_site_aniso_U_12
Ir 0.00722(5) 0.00725(5) 0.00938(5) -0.00072(3) -0.00235(3) -0.00061(3)
P 0.0101(3) 0.0099(3) 0.0107(3) -0.0003(2) -0.0025(2) -0.0021(2)
Cl1 0.0087(3) 0.0131(3) 0.0150(3) -0.0003(2) -0.0037(2) -0.0013(2)
N1 0.0089(10) 0.0100(11) 0.0132(10) 0.0010(8) -0.0064(8) -0.0012(8)
N2 0.0094(10) 0.0100(11) 0.0102(10) -0.0011(8) -0.0032(8) -0.0013(8)
C1 0.0125(12) 0.0127(13) 0.0160(12) -0.0004(10) -0.0035(10) 0.0002(10)
C2 0.0164(13) 0.0128(13) 0.0196(13) -0.0035(10) -0.0072(11) -0.0002(10)
C3 0.0187(13) 0.0091(13) 0.0259(14) 0.0010(10) -0.0115(12) -0.0018(10)
C4 0.0116(12) 0.0159(14) 0.0186(13) 0.0037(10) -0.0069(11) -0.0034(10)
C5 0.0070(11) 0.0143(13) 0.0129(12) 0.0024(9) -0.0050(10) -0.0005(9)
C6 0.0072(11) 0.0149(13) 0.0127(12) 0.0014(9) -0.0042(10) -0.0004(9)
C7 0.0169(13) 0.0169(14) 0.0182(13) 0.0028(10) -0.0046(11) -0.0032(10)
C8 0.0221(14) 0.0281(17) 0.0099(12) 0.0017(11) -0.0035(11) -0.0025(12)
C9 0.0191(14) 0.0239(16) 0.0149(13) -0.0048(11) -0.0068(11) 0.0028(11)
C10 0.0167(13) 0.0147(14) 0.0150(12) -0.0026(10) -0.0047(11) -0.0008(10)
C11 0.0062(11) 0.0129(13) 0.0144(12) -0.0004(9) -0.0064(10) 0.0008(9)
C12 0.0115(12) 0.0120(13) 0.0174(12) -0.0011(10) -0.0026(10) 0.0008(10)
C13 0.0174(13) 0.0112(13) 0.0205(13) -0.0024(10) -0.0066(11) 0.0019(10)
C14 0.0273(15) 0.0107(13) 0.0220(14) -0.0032(10) -0.0108(12) -0.0022(11)
C15 0.0158(13) 0.0178(14) 0.0210(13) -0.0017(11) -0.0092(11) -0.0045(10)
C16 0.0121(12) 0.0121(13) 0.0109(11) 0.0008(9) -0.0041(10) -0.0026(9)
C17 0.0109(12) 0.0136(13) 0.0126(12) -0.0014(9) -0.0039(10) 0.0004(9)
C18 0.0151(13) 0.0166(14) 0.0217(13) -0.0024(10) -0.0089(11) -0.0039(10)
C19 0.0122(13) 0.0231(15) 0.0261(14) -0.0020(11) -0.0102(11) 0.0003(11)
C20 0.0142(13) 0.0166(14) 0.0221(13) -0.0010(11) -0.0080(11) 0.0030(10)
C21 0.0110(12) 0.0115(13) 0.0175(12) -0.0010(10) -0.0039(10) -0.0005(9)
C22 0.0107(12) 0.0129(13) 0.0065(11) -0.0014(9) -0.0016(9) -0.0013(9)
C23 0.0122(12) 0.0170(14) 0.0129(12) -0.0029(10) -0.0051(10) -0.0003(10)
C24 0.0154(13) 0.0143(14) 0.0153(12) -0.0012(10) -0.0044(11) -0.0012(10)
C25 0.0166(13) 0.0187(15) 0.0230(14) -0.0032(11) -0.0069(11) -0.0061(11)
C26 0.0231(15) 0.0337(18) 0.0207(14) -0.0043(12) -0.0121(12) -0.0067(13)
C27 0.0268(16) 0.0328(18) 0.0143(13) 0.0039(11) -0.0100(12) -0.0063(13)
C28 0.0176(14) 0.0252(16) 0.0139(12) 0.0027(11) -0.0044(11) -0.0050(11)
C29 0.0171(13) 0.0113(13) 0.0090(11) 0.0008(9) -0.0017(10) -0.0036(10)
C30 0.0216(15) 0.0186(15) 0.0328(16) -0.0030(12) -0.0054(13) -0.0002(11)
C31 0.0440(19) 0.0178(16) 0.0338(17) -0.0041(13) -0.0134(15) 0.0091(14)
C32 0.053(2) 0.0112(15) 0.0228(15) 0.0012(11) -0.0017(15) -0.0074(14)
C33 0.0379(19) 0.0213(17) 0.0367(18) -0.0020(13) 0.0013(15) -0.0177(14)
C34 0.0238(15) 0.0183(15) 0.0281(15) -0.0023(12) -0.0062(13) -0.0061(12)
C35 0.0128(12) 0.0115(13) 0.0122(12) 0.0022(9) -0.0001(10) -0.0025(10)
C36 0.0202(14) 0.0143(14) 0.0186(13) -0.0019(10) 0.0015(11) -0.0046(11)
C37 0.0297(16) 0.0138(14) 0.0191(14) -0.0047(11) 0.0060(12) -0.0032(12)
C38 0.0200(15) 0.0190(16) 0.0267(15) 0.0007(12) 0.0063(13) 0.0048(11)
C39 0.0122(13) 0.0284(17) 0.0281(15) 0.0014(12) -0.0014(12) 0.0015(11)
C40 0.0146(13) 0.0187(14) 0.0156(13) -0.0003(10) -0.0004(11) -0.0008(10)
Cl2 0.0302(4) 0.0237(4) 0.0363(4) -0.0006(3) -0.0037(3) 0.0000(3)
Cl3 0.0692(7) 0.0255(5) 0.0675(7) -0.0060(4) 0.0141(6) -0.0173(5)
C41 0.0272(16) 0.0319(19) 0.0304(16) 0.0008(13) -0.0100(14) 0.0007(13)
Cl4 0.0519(5) 0.0263(4) 0.0368(4) -0.0039(3) -0.0136(4) 0.0036(4)
Cl5 0.0604(6) 0.0391(5) 0.0635(6) -0.0018(4) -0.0464(5) 0.0030(4)
C42 0.042(2) 0.036(2) 0.0370(18) -0.0082(15) -0.0204(16) 0.0114(15)

loop_
_atom_type_symbol
_atom_type_description
_atom_type_scat_dispersion_real
_atom_type_scat_dispersion_imag
_atom_type_scat_source
C C 0.0033 0.0016 'International Tables Vol C Tables 4.2.6.8 and 6.1.1.4'
H H 0.0000 0.0000 'International Tables Vol C Tables 4.2.6.8 and 6.1.1.4'
N N 0.0061 0.0033 'International Tables Vol C Tables 4.2.6.8 and 6.1.1.4'
P P 0.1023 0.0942 'International Tables Vol C Tables 4.2.6.8 and 6.1.1.4'
Cl Cl 0.1484 0.1585 'International Tables Vol C Tables 4.2.6.8 and 6.1.1.4'
Ir Ir -1.4442 7.9887 'International Tables Vol C Tables 4.2.6.8 and 6.1.1.4'

loop_
_geom_angle_atom_site_label_1
_geom_angle_atom_site_label_2
_geom_angle_atom_site_label_3
_geom_angle
_geom_angle_site_symmetry_1
_geom_angle_site_symmetry_3
_geom_angle_publ_flag
C22 Ir C11 89.14(9) . . ?
C22 Ir N2 80.64(9) . . ?
C11 Ir N2 91.70(9) . . ?
C22 Ir N1 93.60(9) . . ?
C11 Ir N1 80.05(9) . . ?
N2 Ir N1 170.06(8) . . ?
C22 Ir P 94.17(6) . . ?
C11 Ir P 176.51(7) . . ?
N2 Ir P 89.94(6) . . ?
N1 Ir P 98.60(6) . . ?
C22 Ir Cl1 172.90(7) . . ?
C11 Ir Cl1 86.98(7) . . ?
N2 Ir Cl1 93.53(6) . . ?
N1 Ir Cl1 91.58(6) . . ?
P Ir Cl1 89.85(2) . . ?
C29 P C23 102.99(12) . . ?
C29 P C35 104.60(11) . . ?
C23 P C35 101.65(12) . . ?
C29 P Ir 110.88(8) . . ?
C23 P Ir 117.08(8) . . ?
C35 P Ir 117.88(8) . . ?
C1 N1 C5 118.0(2) . . ?
C1 N1 Ir 126.78(17) . . ?
C5 N1 Ir 115.25(16) . . ?
C12 N2 C16 119.3(2) . . ?
C12 N2 Ir 125.35(17) . . ?
C16 N2 Ir 115.31(16) . . ?
N1 C1 C2 123.1(2) . . ?
N1 C1 H1A 118.5 . . ?
C2 C1 H1A 118.5 . . ?
C1 C2 C3 119.2(2) . . ?
C1 C2 H2A 120.4 . . ?
C3 C2 H2A 120.4 . . ?
C4 C3 C2 118.2(2) . . ?
C4 C3 H3A 120.9 . . ?
C2 C3 H3A 120.9 . . ?
C3 C4 C5 120.8(2) . . ?
C3 C4 H4A 119.6 . . ?
C5 C4 H4A 119.6 . . ?
N1 C5 C4 120.4(2) . . ?
N1 C5 C6 114.6(2) . . ?
C4 C5 C6 125.0(2) . . ?
C11 C6 C7 121.7(2) . . ?
C11 C6 C5 115.7(2) . . ?
C7 C6 C5 122.6(2) . . ?
C8 C7 C6 119.4(3) . . ?
C8 C7 H7A 120.3 . . ?
C6 C7 H7A 120.3 . . ?
C7 C8 C9 119.8(2) . . ?
C7 C8 H8A 120.1 . . ?
C9 C8 H8A 120.1 . . ?
C10 C9 C8 120.8(2) . . ?
C10 C9 H9A 119.6 . . ?
C8 C9 H9A 119.6 . . ?
C9 C10 C11 120.7(2) . . ?
C9 C10 H10A 119.6 . . ?
C11 C10 H10A 119.6 . . ?
C10 C11 C6 117.5(2) . . ?
C10 C11 Ir 128.52(19) . . ?
C6 C11 Ir 113.94(17) . . ?
N2 C12 C13 122.2(2) . . ?
N2 C12 H12A 118.9 . . ?
C13 C12 H12A 118.9 . . ?
C12 C13 C14 119.3(2) . . ?
C12 C13 H13A 120.3 . . ?
C14 C13 H13A 120.3 . . ?
C15 C14 C13 118.7(2) . . ?
C15 C14 H14A 120.6 . . ?
C13 C14 H14A 120.6 . . ?
C14 C15 C16 120.1(2) . . ?
C14 C15 H15A 119.9 . . ?
C16 C15 H15A 119.9 . . ?
N2 C16 C15 120.2(2) . . ?
N2 C16 C17 114.2(2) . . ?
C15 C16 C17 125.6(2) . . ?
C18 C17 C22 121.3(2) . . ?
C18 C17 C16 123.4(2) . . ?
C22 C17 C16 115.3(2) . . ?
C19 C18 C17 119.9(2) . . ?
C19 C18 H18A 120.1 . . ?
C17 C18 H18A 120.1 . . ?
C18 C19 C20 119.6(2) . . ?
C18 C19 H19A 120.2 . . ?
C20 C19 H19A 120.2 . . ?
C21 C20 C19 120.6(2) . . ?
C21 C20 H20A 119.7 . . ?
C19 C20 H20A 119.7 . . ?
C20 C21 C22 121.0(2) . . ?
C20 C21 H21A 119.5 . . ?
C22 C21 H21A 119.5 . . ?
C21 C22 C17 117.4(2) . . ?
C21 C22 Ir 128.17(19) . . ?
C17 C22 Ir 114.40(17) . . ?
C24 C23 C28 118.4(2) . . ?
C24 C23 P 121.02(19) . . ?
C28 C23 P 120.6(2) . . ?
C25 C24 C23 120.8(2) . . ?
C25 C24 H24A 119.6 . . ?
C23 C24 H24A 119.6 . . ?
C24 C25 C26 120.2(3) . . ?
C24 C25 H25A 119.9 . . ?
C26 C25 H25A 119.9 . . ?
C27 C26 C25 119.8(3) . . ?
C27 C26 H26A 120.1 . . ?
C25 C26 H26A 120.1 . . ?
C26 C27 C28 120.4(3) . . ?
C26 C27 H27A 119.8 . . ?
C28 C27 H27A 119.8 . . ?
C27 C28 C23 120.4(3) . . ?
C27 C28 H28A 119.8 . . ?
C23 C28 H28A 119.8 . . ?
C34 C29 C30 117.7(3) . . ?
C34 C29 P 123.1(2) . . ?
C30 C29 P 118.9(2) . . ?
C31 C30 C29 121.3(3) . . ?
C31 C30 H30A 119.3 . . ?
C29 C30 H30A 119.3 . . ?
C30 C31 C32 120.2(3) . . ?
C30 C31 H31A 119.9 . . ?
C32 C31 H31A 119.9 . . ?
C33 C32 C31 118.9(3) . . ?
C33 C32 H32A 120.5 . . ?
C31 C32 H32A 120.5 . . ?
C32 C33 C34 121.1(3) . . ?
C32 C33 H33A 119.4 . . ?
C34 C33 H33A 119.4 . . ?
C33 C34 C29 120.6(3) . . ?
C33 C34 H34A 119.7 . . ?
C29 C34 H34A 119.7 . . ?
C36 C35 C40 118.1(2) . . ?
C36 C35 P 122.0(2) . . ?
C40 C35 P 119.85(19) . . ?
C37 C36 C35 121.1(3) . . ?
C37 C36 H36A 119.4 . . ?
C35 C36 H36A 119.4 . . ?
C38 C37 C36 120.1(3) . . ?
C38 C37 H37A 119.9 . . ?
C36 C37 H37A 119.9 . . ?
C39 C38 C37 119.6(3) . . ?
C39 C38 H38A 120.2 . . ?
C37 C38 H38A 120.2 . . ?
C38 C39 C40 120.7(3) . . ?
C38 C39 H39A 119.6 . . ?
C40 C39 H39A 119.6 . . ?
C39 C40 C35 120.3(3) . . ?
C39 C40 H40A 119.9 . . ?
C35 C40 H40A 119.9 . . ?
Cl3 C41 Cl2 112.02(18) . . ?
Cl3 C41 H41A 109.2 . . ?
Cl2 C41 H41A 109.2 . . ?
Cl3 C41 H41B 109.2 . . ?
Cl2 C41 H41B 109.2 . . ?
H41A C41 H41B 107.9 . . ?
Cl5 C42 Cl4 112.31(19) . . ?
Cl5 C42 H42A 109.1 . . ?
Cl4 C42 H42A 109.1 . . ?
Cl5 C42 H42B 109.1 . . ?
Cl4 C42 H42B 109.1 . . ?
H42A C42 H42B 107.9 . . ?

loop_
_geom_bond_atom_site_label_1
_geom_bond_atom_site_label_2
_geom_bond_distance
_geom_bond_site_symmetry_2
_geom_bond_publ_flag
Ir C22 2.004(2) . ?
Ir C11 2.044(2) . ?
Ir N2 2.053(2) . ?
Ir N1 2.062(2) . ?
Ir P 2.4074(6) . ?
Ir Cl1 2.4919(6) . ?
P C29 1.830(3) . ?
P C23 1.829(3) . ?
P C35 1.839(2) . ?
N1 C1 1.348(3) . ?
N1 C5 1.367(3) . ?
N2 C12 1.344(3) . ?
N2 C16 1.365(3) . ?
C1 C2 1.371(4) . ?
C1 H1A 0.9500 . ?
C2 C3 1.389(4) . ?
C2 H2A 0.9500 . ?
C3 C4 1.372(4) . ?
C3 H3A 0.9500 . ?
C4 C5 1.389(4) . ?
C4 H4A 0.9500 . ?
C5 C6 1.462(3) . ?
C6 C11 1.402(3) . ?
C6 C7 1.400(3) . ?
C7 C8 1.380(4) . ?
C7 H7A 0.9500 . ?
C8 C9 1.388(4) . ?
C8 H8A 0.9500 . ?
C9 C10 1.385(3) . ?
C9 H9A 0.9500 . ?
C10 C11 1.401(3) . ?
C10 H10A 0.9500 . ?
C12 C13 1.373(4) . ?
C12 H12A 0.9500 . ?
C13 C14 1.386(4) . ?
C13 H13A 0.9500 . ?
C14 C15 1.380(4) . ?
C14 H14A 0.9500 . ?
C15 C16 1.390(4) . ?
C15 H15A 0.9500 . ?
C16 C17 1.463(3) . ?
C17 C18 1.395(3) . ?
C17 C22 1.412(3) . ?
C18 C19 1.381(4) . ?
C18 H18A 0.9500 . ?
C19 C20 1.392(4) . ?
C19 H19A 0.9500 . ?
C20 C21 1.390(3) . ?
C20 H20A 0.9500 . ?
C21 C22 1.397(3) . ?
C21 H21A 0.9500 . ?
C23 C24 1.394(3) . ?
C23 C28 1.404(3) . ?
C24 C25 1.378(4) . ?
C24 H24A 0.9500 . ?
C25 C26 1.388(4) . ?
C25 H25A 0.9500 . ?
C26 C27 1.377(4) . ?
C26 H26A 0.9500 . ?
C27 C28 1.382(4) . ?
C27 H27A 0.9500 . ?
C28 H28A 0.9500 . ?
C29 C34 1.385(4) . ?
C29 C30 1.392(4) . ?
C30 C31 1.379(4) . ?
C30 H30A 0.9500 . ?
C31 C32 1.384(5) . ?
C31 H31A 0.9500 . ?
C32 C33 1.367(5) . ?
C32 H32A 0.9500 . ?
C33 C34 1.388(4) . ?
C33 H33A 0.9500 . ?
C34 H34A 0.9500 . ?
C35 C36 1.391(4) . ?
C35 C40 1.401(4) . ?
C36 C37 1.389(4) . ?
C36 H36A 0.9500 . ?
C37 C38 1.378(4) . ?
C37 H37A 0.9500 . ?
C38 C39 1.379(4) . ?
C38 H38A 0.9500 . ?
C39 C40 1.388(3) . ?
C39 H39A 0.9500 . ?
C40 H40A 0.9500 . ?
Cl2 C41 1.762(3) . ?
Cl3 C41 1.738(3) . ?
C41 H41A 0.9900 . ?
C41 H41B 0.9900 . ?
Cl4 C42 1.769(3) . ?
Cl5 C42 1.739(3) . ?
C42 H42A 0.9900 . ?
C42 H42B 0.9900 . ?
